data_7233675
loop_
_publ_author_name
'Robert C. Lennox'
'Mark C. Price'
'William Jamieson'
'Marek Jura'
'Aziz Daoud-Aladine'
'Claire A. Murray'
'Chiu Tang'
'Donna C. Arnold'

_publ_section_title
;
 Strain driven structural phase transformations in dysprosium doped BiFeO3
 ceramics
;
_journal_name_full 'Journal of Materials Chemistry C'
_journal_page_first 3345
_journal_page_last 3360
_journal_paper_doi 10.1039/C3TC32345E
_journal_volume 2
_journal_year 2014
_chemical_formula_sum 'Bi Fe O3'
_chemical_formula_weight 312.82
_space_group_IT_number 161
_space_group_name_Hall 'R 3 -2"c'
_space_group_name_H-M_alt 'R 3 c :H'
_symmetry_cell_setting trigonal
_symmetry_space_group_name_H-M 'R 3 c :H'
_cell_angle_alpha 90.0
_cell_angle_beta 90.0
_cell_angle_gamma 120.0
_cell_formula_units_Z 6
_cell_length_a 5.581970(34)
_cell_length_b 5.58197
_cell_length_c 13.87773(9)
_cell_volume 374.476(3)
_computing_structure_refinement GSAS
_diffrn_radiation_probe neutron
_exptl_absorpt_correction_T_max 1.00000
_exptl_absorpt_correction_T_min 1.00000
_exptl_absorpt_process_details
;   GSAS Absorption/surface roughness correction: function number 0
 No correction is applied.
;
_pd_calc_method 'Rietveld Refinement'
_pd_instr_location ' ?'
_pd_meas_2theta_fixed 168.33
_pd_meas_number_of_points 14012
_pd_phase_name 'R 3 c'
_pd_proc_info_datetime 2014-01-02T15:40:52
_pd_proc_info_excluded_regions ' ?'
_pd_proc_ls_background_function
;   GSAS Background function number 1 with 18 terms.
 Shifted Chebyshev function of 1st kind
      1:   9.855260E-04 2:  -2.148260E-04 3:  -6.594990E-05 4:  -3.899070E-05
      5:  -1.017040E-04 6:  -1.897220E-05 7:  -7.720910E-05 8:  -2.256190E-05
      9:   6.476220E-0610:   3.028970E-0511:   4.236800E-0512:   2.556210E-05
     13:   1.793420E-0614:  -1.467260E-0515:  -3.032200E-0516:  -4.505500E-05
     17:  -4.046290E-0518:  -4.450800E-05
;
_pd_proc_ls_peak_cutoff 0.00100
_pd_proc_ls_profile_function
;
 TOF Profile function number 3 with  21 terms
 Profile coefficients for exponential pseudovoigt
  convolution Von Dreele, 1990 (unpublished)
 #1 (alp  ) =   0.2335 #2 (bet-0) = 0.244339 #3 (bet-1) = ********
 #4 (sig-0) =      0.0 #5 (sig-1) =    554.0 #6 (sig-2) =    -28.9
 #7 (gam-0) =     0.00 #8 (gam-1) =     0.00 #9 (gam-2) =     0.00
 #10(gsf  ) =     0.00 #11(g1ec ) =     0.00 #12(g2ec ) =     0.00
 #13(rstr ) =    0.000 #14(rsta ) =    0.000 #15(rsca ) =    0.000
 #16(L11)   =    0.647 #17(L22)   =    0.000 #18(L33)   =    0.090
 #19(L12)   =    0.876 #20(L13)   =   -0.040 #21(L23)   =    0.016
 Peak tails are ignored  where the intensity is below 0.0010 times the peak
   Aniso. broadening axis   0.0   0.0   1.0
;
_pd_proc_ls_prof_R_factor 0.1432
_pd_proc_ls_prof_wR_expected 0.1147
_pd_proc_ls_prof_wR_factor 0.1422
_pd_proc_number_of_points 14012
_pd_spec_mounting ' ?'
_refine_ls_goodness_of_fit_all 1.24
_refine_ls_matrix_type full
_refine_ls_number_parameters 37
_refine_ls_number_restraints 0
_refine_ls_R_Fsqd_factor 0.07250
_refine_ls_shift/su_max 0.02
_refine_ls_shift/su_mean 0.00
_reflns_d_resolution_high 0.667
_reflns_d_resolution_low 2.390
_reflns_limit_h_max 7
_reflns_limit_h_min 0
_reflns_limit_k_max 4
_reflns_limit_k_min 0
_reflns_limit_l_max 20
_reflns_limit_l_min -20
_reflns_number_total 152
_cod_data_source_file J-Mater-Chem-C-2014-2-3345-2.cif
_cod_data_source_block 295_publ
_cod_depositor_comments
;
The following automatic conversions were performed:

data item '_geom_angle_publ_flag' value 'N' was changed to 'n' in
accordance with the built-in table derived from the CIF Core
dictionary named 'cif_core.dic' version 2.4.5 last updated on
2014-11-21 (36 times).

data item '_geom_bond_publ_flag' value 'N' was changed to 'n' in
accordance with the built-in table derived from the CIF Core
dictionary named 'cif_core.dic' version 2.4.5 last updated on
2014-11-21 (24 times).

Automatic conversion script
Id: cif_fix_values 6909 2019-04-08 15:41:33Z antanas 
;
_cod_original_cell_volume 374.476(6)
_cod_original_sg_symbol_H-M 'R 3 c'
_cod_database_code 7233675
_gsas_exptl_extinct_corr_t_min 0.73322
_gsas_exptl_extinct_corr_t_max 0.99988

loop_
_symmetry_equiv_pos_site_id
_symmetry_equiv_pos_as_xyz
1 +x,+y,+z
2 -y,x-y,+z
3 y-x,-x,+z
4 y-x,+y,+z+1/2
5 -y,-x,+z+1/2
6 +x,x-y,+z+1/2
101 +x+1/3,+y+2/3,+z+2/3
102 -y+1/3,x-y+2/3,+z+2/3
103 y-x+1/3,-x+2/3,+z+2/3
104 y-x+1/3,+y+2/3,+z+1/6
105 -y+1/3,-x+2/3,+z+1/6
106 +x+1/3,x-y+2/3,+z+1/6
201 +x+2/3,+y+1/3,+z+1/3
202 -y+2/3,x-y+1/3,+z+1/3
203 y-x+2/3,-x+1/3,+z+1/3
204 y-x+2/3,+y+1/3,+z+5/6
205 -y+2/3,-x+1/3,+z+5/6
206 +x+2/3,x-y+1/3,+z+5/6

loop_
_atom_site_type_symbol
_atom_site_label
_atom_site_fract_x
_atom_site_fract_y
_atom_site_fract_z
_atom_site_occupancy
_atom_site_thermal_displace_type
_atom_site_U_iso_or_equiv
_atom_site_symmetry_multiplicity
Bi BI1 0.0 0.0 0.0 1.0 Uiso 0.00341(29) 6
Fe FE2 0.0 0.0 0.22109(8) 1.0 Uiso 0.00163(27) 6
O O3 0.44596(19) 0.01745(24) 0.95234(11) 1.0 Uiso 0.00327(23) 18

loop_
_atom_type_symbol
_atom_type_number_in_cell
_atom_type_scat_length_neutron
_atom_type_scat_source
Bi 6.0 0.8532 International_Tables_Vol_C
Fe 6.0 0.9450 International_Tables_Vol_C
O 18.0 0.5805 International_Tables_Vol_C

loop_
_geom_angle_atom_site_label_1
_geom_angle_atom_site_label_2
_geom_angle_atom_site_label_3
_geom_angle
_geom_angle_site_symmetry_1
_geom_angle_site_symmetry_2
_geom_angle_site_symmetry_3
_geom_angle_publ_flag
O3 BI1 O3 113.422(28) 1_554 . 2_554 n
O3 BI1 O3 113.422(28) 1_554 . 3_554 n
O3 BI1 O3 93.644(28) 1_554 . 104_544 n
O3 BI1 O3 71.812(20) 1_554 . 105_554 n
O3 BI1 O3 144.84(6) 1_554 . 106_444 n
O3 BI1 O3 113.422(28) 2_554 . 3_554 n
O3 BI1 O3 144.84(6) 2_554 . 104_544 n
O3 BI1 O3 93.644(28) 2_554 . 105_554 n
O3 BI1 O3 71.812(20) 2_554 . 106_444 n
O3 BI1 O3 71.812(20) 3_554 . 104_544 n
O3 BI1 O3 144.84(6) 3_554 . 105_554 n
O3 BI1 O3 93.644(28) 3_554 . 106_444 n
O3 BI1 O3 73.17(5) 104_544 . 105_554 n
O3 BI1 O3 73.17(5) 104_544 . 106_444 n
O3 BI1 O3 73.17(5) 105_554 . 106_444 n
O3 FE2 O3 79.94(5) 104_544 . 105_554 n
O3 FE2 O3 79.94(5) 104_544 . 106_444 n
O3 FE2 O3 165.21(7) 104_544 . 201_454 n
O3 FE2 O3 89.511(15) 104_544 . 202_444 n
O3 FE2 O3 88.086(14) 104_544 . 203_554 n
O3 FE2 O3 79.94(5) 105_554 . 106_444 n
O3 FE2 O3 88.086(14) 105_554 . 201_454 n
O3 FE2 O3 165.21(7) 105_554 . 202_444 n
O3 FE2 O3 89.511(15) 105_554 . 203_554 n
O3 FE2 O3 89.511(15) 106_444 . 201_454 n
O3 FE2 O3 88.086(14) 106_444 . 202_444 n
O3 FE2 O3 165.21(7) 106_444 . 203_554 n
O3 FE2 O3 100.55(5) 201_454 . 202_444 n
O3 FE2 O3 100.55(5) 201_454 . 203_554 n
O3 FE2 O3 100.55(5) 202_444 . 203_554 n
BI1 O3 BI1 111.13(4) 1_556 . 204_555 n
BI1 O3 FE2 105.34(4) 1_556 . 101_545 n
BI1 O3 FE2 90.50(4) 1_556 . 204_555 n
BI1 O3 FE2 102.84(5) 204_555 . 101_545 n
BI1 O3 FE2 88.63(5) 204_555 . 204_555 n
FE2 O3 FE2 155.13(6) 101_545 . 204_555 n

loop_
_geom_bond_atom_site_label_1
_geom_bond_atom_site_label_2
_geom_bond_distance
_geom_bond_site_symmetry_1
_geom_bond_site_symmetry_2
_geom_bond_publ_flag
BI1 FE2 3.0682(11) . 1_555 n
BI1 FE2 3.31007(25) . 204_444 n
BI1 FE2 3.31007(25) . 204_454 n
BI1 FE2 3.31007(25) . 204_554 n
BI1 O3 2.5301(9) . 1_554 n
BI1 O3 2.5301(9) . 2_554 n
BI1 O3 2.5301(9) . 3_554 n
BI1 O3 2.2765(13) . 104_544 n
BI1 O3 2.2765(13) . 105_554 n
BI1 O3 2.2765(13) . 106_444 n
FE2 BI1 3.0682(11) . 1_555 n
FE2 BI1 3.31007(25) . 104_445 n
FE2 BI1 3.31007(25) . 104_545 n
FE2 BI1 3.31007(25) . 104_555 n
FE2 O3 2.1122(12) . 104_544 n
FE2 O3 2.1122(12) . 105_554 n
FE2 O3 2.1122(12) . 106_444 n
FE2 O3 1.9498(12) . 201_454 n
FE2 O3 1.9498(12) . 202_444 n
FE2 O3 1.9498(12) . 203_554 n
O3 BI1 2.5301(9) . 1_556 n
O3 BI1 2.2765(13) . 204_555 n
O3 FE2 1.9498(12) . 101_545 n
O3 FE2 2.1122(12) . 204_555 n
